data_2205951
loop_
_publ_author_name
'Shen, Xu-Jie'
'Xiao, Li-Ping'
'Xu, Ru-Ren'

_publ_section_title
;
 Chlorobis(dimethylglyoximato)(isonicotinic acid)cobalt(III)
 monohydrate
;
_journal_issue 6
_journal_name_full 'Acta Crystallographica Section E'
_journal_page_first m1156
_journal_page_last m1158
_journal_paper_doi 10.1107/S1600536805015424
_journal_volume 61
_journal_year 2005
_chemical_formula_iupac '[Co (C4 H7 N2 O2)2 Cl (C6 H5 N O2)], H2 O'
_chemical_formula_moiety 'C14 H19 Cl Co N5 O6, H2 O'
_chemical_formula_sum 'C14 H21 Cl Co N5 O7'
_chemical_formula_weight 465.74
_chemical_name_systematic
;
Chlorobis(dimethylglyoximato)(isonicotinic acid)cobalt(III) monohydrate
;
_space_group_IT_number 4
_symmetry_cell_setting monoclinic
_symmetry_space_group_name_Hall 'P 2yb'
_symmetry_space_group_name_H-M 'P 1 21 1'
_atom_sites_solution_hydrogens geom
_atom_sites_solution_primary direct
_atom_sites_solution_secondary difmap
_audit_creation_method SHELXL-97
_cell_angle_alpha 90.00
_cell_angle_beta 90.615(4)
_cell_angle_gamma 90.00
_cell_formula_units_Z 4
_cell_length_a 8.2904(6)
_cell_length_b 14.2195(8)
_cell_length_c 16.9550(7)
_cell_measurement_reflns_used 2570
_cell_measurement_temperature 295(2)
_cell_measurement_theta_max 22.397
_cell_measurement_theta_min 2.402
_cell_volume 1998.6(2)
_computing_cell_refinement 'SAINT (Bruker, 2002)'
_computing_data_collection 'SMART (Bruker, 2002)'
_computing_data_reduction SAINT
_computing_molecular_graphics SHELXTL
_computing_publication_material SHELXTL
_computing_structure_refinement SHELXTL
_computing_structure_solution 'SHELXTL (Bruker, 2002)'
_diffrn_ambient_temperature 295(2)
_diffrn_measured_fraction_theta_full 0.999
_diffrn_measured_fraction_theta_max 0.999
_diffrn_measurement_device_type 'Bruker APEX area-detector'
_diffrn_measurement_method '\f and \w'
_diffrn_radiation_monochromator graphite
_diffrn_radiation_source 'fine-focus sealed tube'
_diffrn_radiation_type MoK\a
_diffrn_radiation_wavelength 0.71073
_diffrn_reflns_av_R_equivalents 0.0515
_diffrn_reflns_av_sigmaI/netI 0.0917
_diffrn_reflns_limit_h_max 6
_diffrn_reflns_limit_h_min -9
_diffrn_reflns_limit_k_max 16
_diffrn_reflns_limit_k_min -14
_diffrn_reflns_limit_l_max 20
_diffrn_reflns_limit_l_min -20
_diffrn_reflns_number 11170
_diffrn_reflns_theta_full 25.00
_diffrn_reflns_theta_max 25.00
_diffrn_reflns_theta_min 2.40
_diffrn_standards_number 0
_exptl_absorpt_coefficient_mu 1.035
_exptl_absorpt_correction_T_max 0.8602
_exptl_absorpt_correction_T_min 0.6646
_exptl_absorpt_correction_type multi-scan
_exptl_absorpt_process_details '(SADABS; Bruker, 2002)'
_exptl_crystal_colour 'dark red'
_exptl_crystal_density_diffrn 1.515
_exptl_crystal_density_method 'not measured'
_exptl_crystal_description block
_exptl_crystal_F_000 936
_exptl_crystal_size_max 0.43
_exptl_crystal_size_mid 0.21
_exptl_crystal_size_min 0.15
_refine_diff_density_max 0.505
_refine_diff_density_min -0.306
_refine_ls_abs_structure_details 'Flack (1983), 2502 Friedel pairs'
_refine_ls_abs_structure_Flack -0.005(16)
_refine_ls_extinction_method none
_refine_ls_goodness_of_fit_ref 0.896
_refine_ls_hydrogen_treatment constr
_refine_ls_matrix_type full
_refine_ls_number_parameters 511
_refine_ls_number_reflns 6172
_refine_ls_number_restraints 4
_refine_ls_restrained_S_all 0.896
_refine_ls_R_factor_all 0.0701
_refine_ls_R_factor_gt 0.0442
_refine_ls_shift/su_max 0.017
_refine_ls_shift/su_mean 0.000
_refine_ls_structure_factor_coef Fsqd
_refine_ls_weighting_details 'calc w = 1/[\s^2^(Fo^2^)+(0.0281P)^2^] where P = (Fo^2^+2Fc^2^)/3'
_refine_ls_weighting_scheme calc
_refine_ls_wR_factor_gt 0.0771
_refine_ls_wR_factor_ref 0.0846
_reflns_number_gt 4394
_reflns_number_total 6172
_reflns_threshold_expression I>2\s(I)
_cod_data_source_file hb6201.cif
_cod_data_source_block I
_cod_depositor_comments
;
The following automatic conversions were performed:
'_symmetry_cell_setting' value 'Monoclinic' changed to 'monoclinic'
according to '/home/saulius/struct/CIF-dictionaries/cif_core.dic'
dictionary named 'cif_core.dic' version 2.4.1 from 2010-06-29.

Automatic conversion script
Id: cif_fix_enum 1527 2010-12-29 10:47:43Z saulius 

The following automatic conversions were performed:

'_symmetry_cell_setting' value 'Monoclinic' changed to 'monoclinic'
according to /home/saulius/struct/CIF-dictionaries/cif_core.dic
dictionary named 'cif_core.dic' version 2.4.1 from 2010-06-29.

Automatic conversion script
Id: cif_fix_values 1715 2011-07-08 13:25:40Z adriana 
;
_cod_original_sg_symbol_H-M 'P 21'
_cod_original_formula_sum 'C14 H21 Cl1 Co1 N5 O7'
_cod_database_code 2205951
_cod_database_fobs_code 2205951

loop_
_symmetry_equiv_pos_as_xyz
'x, y, z'
'-x, y+1/2, -z'

loop_
_atom_site_label
_atom_site_fract_x
_atom_site_fract_y
_atom_site_fract_z
_atom_site_U_iso_or_equiv
_atom_site_adp_type
_atom_site_calc_flag
_atom_site_refinement_flags
_atom_site_occupancy
_atom_site_type_symbol
Co1 0.04567(8) 0.15792(5) 0.42549(4) 0.02820(18) Uani d . 1 Co
Co2 0.18420(8) 0.14635(5) 0.02590(4) 0.02780(18) Uani d . 1 Co
Cl1 -0.0808(2) 0.11229(11) 0.31601(8) 0.0481(4) Uani d . 1 Cl
Cl2 0.29249(19) 0.08588(10) 0.13669(7) 0.0424(4) Uani d . 1 Cl
O1 -0.0546(5) -0.0144(3) 0.4990(2) 0.0482(11) Uani d . 1 O
H1 0.0318 -0.0276 0.4787 0.080 Uiso calc . 1 H
O2 -0.1310(5) 0.3309(3) 0.4180(2) 0.0448(10) Uani d . 1 O
O3 0.1421(5) 0.3295(3) 0.3549(2) 0.0469(11) Uani d . 1 O
H3 0.0555 0.3411 0.3757 0.080 Uiso calc . 1 H
O4 0.2055(5) -0.0188(2) 0.42416(19) 0.0390(10) Uani d . 1 O
O5 0.3842(6) 0.3570(3) 0.7600(2) 0.0627(14) Uani d . 1 O
H5 0.4273 0.3650 0.8032 0.080 Uiso calc . 1 H
O6 0.4035(7) 0.2058(3) 0.7940(2) 0.0776(17) Uani d . 1 O
O7 0.4254(5) 0.2903(3) 0.0258(2) 0.0568(12) Uani d . 1 O
H7 0.3510 0.3135 0.0507 0.080 Uiso calc . 1 H
O8 0.1964(6) -0.0370(3) -0.0415(2) 0.0562(13) Uani d . 1 O
O9 -0.0582(5) 0.0050(3) 0.0273(2) 0.0507(12) Uani d . 1 O
H9 0.0129 -0.0166 -0.0007 0.080 Uiso calc . 1 H
O10 0.1765(5) 0.3255(3) 0.1035(2) 0.0515(12) Uani d . 1 O
O11 -0.1272(6) 0.3945(3) -0.2895(2) 0.0676(15) Uani d . 1 O
H11 -0.1710 0.4118 -0.3306 0.080 Uiso calc . 1 H
O12 -0.1723(7) 0.2516(3) -0.3367(2) 0.0788(17) Uani d . 1 O
O1W 0.5039(7) 0.3996(4) 0.8945(2) 0.0787(17) Uani d D 1 O
O2W -0.161(2) -0.0385(8) -0.2359(7) 0.340(8) Uani d . 1 O
C1 -0.2248(8) 0.1129(4) 0.5102(3) 0.0366(16) Uani d . 1 C
C2 -0.2471(8) 0.2113(4) 0.4860(3) 0.0350(15) Uani d . 1 C
C3 -0.3423(9) 0.0599(5) 0.5598(4) 0.073(2) Uani d . 1 C
H3A -0.3036 -0.0029 0.5682 0.080 Uiso calc R 1 H
H3B -0.4452 0.0578 0.5334 0.080 Uiso calc R 1 H
H3C -0.3534 0.0910 0.6097 0.080 Uiso calc R 1 H
C4 -0.3911(7) 0.2666(5) 0.5062(3) 0.0549(18) Uani d . 1 C
H4A -0.3809 0.3291 0.4853 0.080 Uiso calc R 1 H
H4B -0.4010 0.2697 0.5625 0.080 Uiso calc R 1 H
H4C -0.4853 0.2372 0.4839 0.080 Uiso calc R 1 H
C5 0.3118(8) 0.2039(4) 0.3402(3) 0.0353(15) Uani d . 1 C
C6 0.3297(8) 0.1054(4) 0.3591(3) 0.0340(15) Uani d . 1 C
C7 0.4264(8) 0.2591(5) 0.2902(3) 0.057(2) Uani d . 1 C
H7A 0.3885 0.3226 0.2852 0.080 Uiso calc R 1 H
H7B 0.4326 0.2309 0.2389 0.080 Uiso calc R 1 H
H7C 0.5314 0.2591 0.3146 0.080 Uiso calc R 1 H
C8 0.4678(8) 0.0461(4) 0.3330(4) 0.0524(18) Uani d . 1 C
H8A 0.4551 -0.0166 0.3530 0.080 Uiso calc R 1 H
H8B 0.5669 0.0723 0.3529 0.080 Uiso calc R 1 H
H8C 0.4701 0.0445 0.2765 0.080 Uiso calc R 1 H
C9 0.2056(7) 0.1280(4) 0.5760(3) 0.0382(15) Uani d . 1 C
H9A 0.1947 0.0651 0.5620 0.080 Uiso calc . 1 H
C10 0.2744(6) 0.1491(5) 0.6478(3) 0.0374(13) Uani d . 1 C
H10 0.3075 0.1013 0.6818 0.080 Uiso calc . 1 H
C11 0.2942(7) 0.2441(4) 0.6694(3) 0.0353(14) Uani d . 1 C
C12 0.2392(7) 0.3125(4) 0.6165(3) 0.0362(14) Uani d . 1 C
H12 0.2479 0.3760 0.6291 0.080 Uiso calc . 1 H
C13 0.1723(7) 0.2854(3) 0.5456(3) 0.0306(13) Uani d . 1 C
H13 0.1385 0.3317 0.5104 0.080 Uiso calc . 1 H
C14 0.3687(8) 0.2666(5) 0.7466(3) 0.0435(16) Uani d . 1 C
C15 0.4828(7) 0.1530(6) -0.0392(3) 0.0492(16) Uani d . 1 C
C16 0.4183(8) 0.0604(4) -0.0605(3) 0.0449(17) Uani d . 1 C
C17 0.6501(7) 0.1841(5) -0.0624(3) 0.069(2) Uani d . 1 C
H17A 0.6692 0.2468 -0.0434 0.080 Uiso calc R 1 H
H17B 0.6587 0.1831 -0.1188 0.080 Uiso calc R 1 H
H17C 0.7286 0.1422 -0.0397 0.080 Uiso calc R 1 H
C18 0.5076(10) -0.0077(5) -0.1098(4) 0.094(3) Uani d . 1 C
H18A 0.4441 -0.0636 -0.1167 0.080 Uiso calc R 1 H
H18B 0.6079 -0.0235 -0.0842 0.080 Uiso calc R 1 H
H18C 0.5287 0.0199 -0.1603 0.080 Uiso calc R 1 H
C19 -0.1109(7) 0.1362(4) 0.0989(3) 0.0341(14) Uani d . 1 C
C20 -0.0438(7) 0.2282(4) 0.1193(3) 0.0362(15) Uani d . 1 C
C21 -0.2664(8) 0.0992(5) 0.1275(3) 0.061(2) Uani d . 1 C
H21A -0.2833 0.0371 0.1069 0.080 Uiso calc R 1 H
H21B -0.3524 0.1396 0.1099 0.080 Uiso calc R 1 H
H21C -0.2644 0.0971 0.1840 0.080 Uiso calc R 1 H
C22 -0.1262(9) 0.2953(5) 0.1745(3) 0.067(2) Uani d . 1 C
H22A -0.0633 0.3517 0.1794 0.080 Uiso calc R 1 H
H22B -0.1367 0.2664 0.2253 0.080 Uiso calc R 1 H
H22C -0.2313 0.3105 0.1538 0.080 Uiso calc R 1 H
C23 0.0323(6) 0.1391(4) -0.1287(3) 0.0312(13) Uani d . 1 C
H23 0.0420 0.0745 -0.1212 0.080 Uiso calc . 1 H
C24 -0.0370(7) 0.1716(4) -0.1972(3) 0.0387(15) Uani d . 1 C
H24 -0.0726 0.1292 -0.2353 0.080 Uiso calc . 1 H
C25 -0.0541(7) 0.2675(4) -0.2098(3) 0.0323(13) Uani d . 1 C
C26 0.0042(7) 0.3275(4) -0.1511(3) 0.0359(14) Uani d . 1 C
H26 -0.0044 0.3924 -0.1570 0.080 Uiso calc . 1 H
C27 0.0748(7) 0.2899(4) -0.0842(3) 0.0338(14) Uani d . 1 C
H27 0.1158 0.3305 -0.0460 0.080 Uiso calc . 1 H
C28 -0.1275(8) 0.3018(4) -0.2863(3) 0.0437(16) Uani d . 1 C
N1 -0.0915(6) 0.0767(3) 0.4834(2) 0.0329(12) Uani d . 1 N
N2 -0.1282(6) 0.2428(3) 0.4458(2) 0.0347(12) Uani d . 1 N
N3 0.1806(6) 0.2398(3) 0.3676(2) 0.0309(11) Uani d . 1 N
N4 0.2128(6) 0.0729(3) 0.4015(2) 0.0321(12) Uani d . 1 N
N5 0.1532(5) 0.1937(3) 0.5247(2) 0.0282(11) Uani d . 1 N
N6 0.3835(6) 0.2035(3) 0.0014(2) 0.0377(12) Uani d . 1 N
N7 0.2759(6) 0.0450(3) -0.0313(2) 0.0401(13) Uani d . 1 N
N8 -0.0146(6) 0.0896(3) 0.0529(2) 0.0345(12) Uani d . 1 N
N9 0.0965(6) 0.2440(3) 0.0886(2) 0.0346(12) Uani d . 1 N
N10 0.0868(5) 0.1975(3) -0.0720(2) 0.0251(11) Uani d . 1 N
H2W 0.601(2) 0.416(4) 0.897(3) 0.038 Uiso d D 1 H
H1W 0.482(5) 0.371(3) 0.9370(16) 0.038 Uiso d D 1 H

loop_
_atom_site_aniso_label
_atom_site_aniso_U_11
_atom_site_aniso_U_22
_atom_site_aniso_U_33
_atom_site_aniso_U_12
_atom_site_aniso_U_13
_atom_site_aniso_U_23
Co1 0.0296(4) 0.0275(4) 0.0275(4) -0.0009(4) 0.0005(3) -0.0023(4)
Co2 0.0270(4) 0.0297(4) 0.0267(4) 0.0022(4) -0.0002(3) 0.0020(4)
Cl1 0.0511(11) 0.0580(10) 0.0351(8) -0.0018(8) -0.0097(7) -0.0086(7)
Cl2 0.0408(10) 0.0553(10) 0.0309(8) 0.0095(8) -0.0051(7) 0.0079(7)
O1 0.053(3) 0.028(2) 0.064(3) -0.009(2) 0.013(2) 0.0012(19)
O2 0.053(3) 0.030(2) 0.051(2) 0.012(2) -0.004(2) 0.0056(18)
O3 0.061(3) 0.031(2) 0.049(2) -0.004(2) 0.016(2) 0.0087(19)
O4 0.054(3) 0.029(2) 0.033(2) 0.009(2) -0.0020(19) -0.0080(17)
O5 0.093(4) 0.051(3) 0.043(3) -0.021(3) -0.023(2) -0.003(2)
O6 0.121(5) 0.067(3) 0.044(3) -0.003(3) -0.036(3) 0.002(2)
O7 0.048(3) 0.071(3) 0.051(3) -0.024(3) 0.004(2) -0.011(2)
O8 0.089(4) 0.026(2) 0.054(3) 0.001(2) 0.001(2) 0.0011(19)
O9 0.064(3) 0.039(3) 0.049(2) -0.019(2) 0.001(2) 0.0011(19)
O10 0.077(4) 0.035(2) 0.043(2) -0.009(2) 0.001(2) -0.0090(19)
O11 0.116(5) 0.045(3) 0.042(2) 0.015(3) -0.024(3) 0.013(2)
O12 0.134(5) 0.056(3) 0.045(3) -0.005(3) -0.043(3) 0.002(2)
O1W 0.115(5) 0.078(4) 0.042(3) -0.049(4) -0.027(3) 0.012(2)
O2W 0.51(2) 0.189(13) 0.319(14) 0.004(13) 0.012(15) -0.043(9)
C1 0.035(4) 0.044(4) 0.031(3) -0.010(3) 0.002(3) -0.006(3)
C2 0.034(4) 0.042(4) 0.029(3) -0.003(3) -0.005(3) -0.008(3)
C3 0.054(5) 0.075(6) 0.091(5) -0.017(4) 0.024(5) 0.005(4)
C4 0.030(4) 0.081(5) 0.054(4) 0.003(4) -0.002(3) -0.005(4)
C5 0.030(4) 0.047(4) 0.029(3) -0.010(3) 0.003(3) -0.007(3)
C6 0.033(4) 0.043(4) 0.027(3) -0.001(3) 0.002(3) -0.016(3)
C7 0.053(5) 0.065(5) 0.054(4) -0.011(4) 0.018(4) -0.003(3)
C8 0.039(4) 0.058(4) 0.061(4) 0.016(4) 0.013(4) -0.004(3)
C9 0.047(4) 0.029(4) 0.039(3) 0.004(3) -0.003(3) 0.002(3)
C10 0.044(4) 0.035(3) 0.032(3) 0.008(4) -0.004(3) 0.001(3)
C11 0.036(4) 0.043(4) 0.027(3) -0.005(3) 0.002(3) -0.002(3)
C12 0.043(4) 0.032(3) 0.034(3) -0.006(3) 0.001(3) -0.002(3)
C13 0.035(4) 0.025(3) 0.032(3) 0.001(3) -0.002(3) -0.005(2)
C14 0.057(5) 0.047(4) 0.026(3) -0.012(3) -0.004(3) 0.005(3)
C15 0.030(3) 0.083(5) 0.034(3) 0.009(5) 0.004(3) 0.034(4)
C16 0.047(4) 0.051(4) 0.038(4) 0.030(4) 0.014(3) 0.015(3)
C17 0.034(4) 0.122(7) 0.051(4) 0.010(4) -0.001(3) 0.041(4)
C18 0.110(8) 0.086(6) 0.086(6) 0.068(6) 0.042(5) 0.018(5)
C19 0.030(3) 0.046(4) 0.027(3) 0.009(3) 0.001(2) 0.007(3)
C20 0.041(4) 0.038(4) 0.030(3) 0.016(3) 0.002(3) 0.008(3)
C21 0.035(4) 0.106(6) 0.042(4) -0.010(4) 0.002(3) 0.014(4)
C22 0.089(6) 0.058(5) 0.056(4) 0.031(4) 0.025(4) 0.012(3)
C23 0.038(3) 0.028(3) 0.027(3) 0.005(3) 0.000(2) -0.001(2)
C24 0.049(4) 0.037(4) 0.030(3) -0.002(3) -0.001(3) -0.006(3)
C25 0.035(4) 0.035(3) 0.027(3) 0.001(3) 0.006(3) 0.004(2)
C26 0.049(4) 0.027(3) 0.032(3) -0.004(3) -0.002(3) -0.002(2)
C27 0.044(4) 0.025(3) 0.032(3) 0.003(3) 0.000(3) -0.002(2)
C28 0.050(4) 0.042(4) 0.039(4) 0.003(3) -0.003(3) 0.010(3)
N1 0.035(3) 0.029(3) 0.035(3) 0.001(2) -0.003(2) -0.003(2)
N2 0.033(3) 0.036(3) 0.035(3) 0.003(2) -0.005(2) -0.003(2)
N3 0.038(3) 0.025(3) 0.029(3) -0.008(2) 0.002(2) 0.001(2)
N4 0.038(3) 0.032(3) 0.027(2) 0.003(2) -0.005(2) -0.005(2)
N5 0.023(3) 0.033(3) 0.029(2) 0.001(2) 0.005(2) 0.001(2)
N6 0.032(3) 0.053(3) 0.029(3) 0.000(3) 0.003(2) 0.007(2)
N7 0.046(4) 0.043(3) 0.031(3) 0.013(3) -0.002(3) 0.007(2)
N8 0.038(3) 0.033(3) 0.032(3) -0.005(3) -0.005(2) 0.012(2)
N9 0.046(3) 0.036(3) 0.021(2) 0.007(3) 0.000(2) 0.003(2)
N10 0.022(3) 0.028(3) 0.026(2) 0.000(2) 0.007(2) 0.0022(19)

loop_
_atom_type_symbol
_atom_type_description
_atom_type_scat_dispersion_real
_atom_type_scat_dispersion_imag
_atom_type_scat_source
C C 0.0033 0.0016 'International Tables Vol C Tables 4.2.6.8 and 6.1.1.4'
H H 0.0000 0.0000 'International Tables Vol C Tables 4.2.6.8 and 6.1.1.4'
N N 0.0061 0.0033 'International Tables Vol C Tables 4.2.6.8 and 6.1.1.4'
O O 0.0106 0.0060 'International Tables Vol C Tables 4.2.6.8 and 6.1.1.4'
Cl Cl 0.1484 0.1585 'International Tables Vol C Tables 4.2.6.8 and 6.1.1.4'
Co Co 0.3494 0.9721 'International Tables Vol C Tables 4.2.6.8 and 6.1.1.4'

loop_
_geom_angle_atom_site_label_1
_geom_angle_atom_site_label_2
_geom_angle_atom_site_label_3
_geom_angle
_geom_angle_publ_flag
N4 Co1 N3 80.96(18) yes
N4 Co1 N1 99.6(2) yes
N3 Co1 N1 179.4(2) ?
N4 Co1 N2 177.60(19) ?
N3 Co1 N2 99.0(2) yes
N1 Co1 N2 80.45(19) yes
N4 Co1 N5 91.33(18) ?
N3 Co1 N5 91.11(18) yes
N1 Co1 N5 89.08(18) yes
N2 Co1 N5 91.07(18) ?
N4 Co1 Cl1 88.49(13) ?
N3 Co1 Cl1 91.30(14) ?
N1 Co1 Cl1 88.52(14) ?
N2 Co1 Cl1 89.11(14) ?
N5 Co1 Cl1 177.53(13) yes
N6 Co2 N8 178.7(2) ?
N6 Co2 N9 98.6(2) yes
N8 Co2 N9 80.6(2) yes
N6 Co2 N7 81.8(2) yes
N8 Co2 N7 98.9(2) yes
N9 Co2 N7 176.67(19) ?
N6 Co2 N10 90.42(18) yes
N8 Co2 N10 90.64(17) yes
N9 Co2 N10 92.62(17) ?
N7 Co2 N10 90.68(17) ?
N6 Co2 Cl2 90.35(14) ?
N8 Co2 Cl2 88.60(13) ?
N9 Co2 Cl2 87.94(13) ?
N7 Co2 Cl2 88.76(14) ?
N10 Co2 Cl2 178.98(14) yes
N1 O1 H1 109.5 ?
N3 O3 H3 109.5 ?
C14 O5 H5 109.5 ?
N6 O7 H7 109.5 ?
N8 O9 H9 109.5 ?
C28 O11 H11 109.5 ?
H2W O1W H1W 108(4) ?
N1 C1 C2 112.5(6) ?
N1 C1 C3 123.8(6) ?
C2 C1 C3 123.7(6) ?
N2 C2 C1 112.7(6) ?
N2 C2 C4 124.4(6) ?
C1 C2 C4 122.9(6) ?
C1 C3 H3A 109.5 ?
C1 C3 H3B 109.5 ?
H3A C3 H3B 109.5 ?
C1 C3 H3C 109.5 ?
H3A C3 H3C 109.5 ?
H3B C3 H3C 109.5 ?
C2 C4 H4A 109.5 ?
C2 C4 H4B 109.5 ?
H4A C4 H4B 109.5 ?
C2 C4 H4C 109.5 ?
H4A C4 H4C 109.5 ?
H4B C4 H4C 109.5 ?
N3 C5 C6 112.8(6) ?
N3 C5 C7 122.5(6) ?
C6 C5 C7 124.6(6) ?
N4 C6 C5 113.1(6) ?
N4 C6 C8 122.9(6) ?
C5 C6 C8 124.0(6) ?
C5 C7 H7A 109.5 ?
C5 C7 H7B 109.5 ?
H7A C7 H7B 109.5 ?
C5 C7 H7C 109.5 ?
H7A C7 H7C 109.5 ?
H7B C7 H7C 109.5 ?
C6 C8 H8A 109.5 ?
C6 C8 H8B 109.5 ?
H8A C8 H8B 109.5 ?
C6 C8 H8C 109.5 ?
H8A C8 H8C 109.5 ?
H8B C8 H8C 109.5 ?
N5 C9 C10 123.4(5) ?
N5 C9 H9A 118.3 ?
C10 C9 H9A 118.3 ?
C9 C10 C11 119.1(5) ?
C9 C10 H10 120.5 ?
C11 C10 H10 120.5 ?
C12 C11 C10 117.7(5) ?
C12 C11 C14 123.3(5) ?
C10 C11 C14 119.0(5) ?
C13 C12 C11 119.5(5) ?
C13 C12 H12 120.2 ?
C11 C12 H12 120.2 ?
N5 C13 C12 122.8(5) ?
N5 C13 H13 118.6 ?
C12 C13 H13 118.6 ?
O6 C14 O5 124.1(5) ?
O6 C14 C11 121.8(6) ?
O5 C14 C11 113.9(5) ?
N6 C15 C16 113.3(5) ?
N6 C15 C17 124.5(8) ?
C16 C15 C17 122.2(6) ?
N7 C16 C15 112.8(5) ?
N7 C16 C18 124.3(7) ?
C15 C16 C18 122.9(6) ?
C15 C17 H17A 109.5 ?
C15 C17 H17B 109.5 ?
H17A C17 H17B 109.5 ?
C15 C17 H17C 109.5 ?
H17A C17 H17C 109.5 ?
H17B C17 H17C 109.5 ?
C16 C18 H18A 109.5 ?
C16 C18 H18B 109.5 ?
H18A C18 H18B 109.5 ?
C16 C18 H18C 109.5 ?
H18A C18 H18C 109.5 ?
H18B C18 H18C 109.5 ?
N8 C19 C20 111.3(5) ?
N8 C19 C21 123.8(6) ?
C20 C19 C21 124.8(5) ?
N9 C20 C19 113.5(5) ?
N9 C20 C22 123.7(6) ?
C19 C20 C22 122.7(6) ?
C19 C21 H21A 109.5 ?
C19 C21 H21B 109.5 ?
H21A C21 H21B 109.5 ?
C19 C21 H21C 109.5 ?
H21A C21 H21C 109.5 ?
H21B C21 H21C 109.5 ?
C20 C22 H22A 109.5 ?
C20 C22 H22B 109.5 ?
H22A C22 H22B 109.5 ?
C20 C22 H22C 109.5 ?
H22A C22 H22C 109.5 ?
H22B C22 H22C 109.5 ?
N10 C23 C24 122.1(5) ?
N10 C23 H23 118.9 ?
C24 C23 H23 118.9 ?
C23 C24 C25 120.2(5) ?
C23 C24 H24 119.9 ?
C25 C24 H24 119.9 ?
C24 C25 C26 117.2(5) ?
C24 C25 C28 119.4(5) ?
C26 C25 C28 123.3(5) ?
C27 C26 C25 119.3(5) ?
C27 C26 H26 120.3 ?
C25 C26 H26 120.3 ?
N10 C27 C26 122.7(5) ?
N10 C27 H27 118.6 ?
C26 C27 H27 118.6 ?
O12 C28 O11 125.5(6) ?
O12 C28 C25 123.5(6) ?
O11 C28 C25 110.9(5) ?
C1 N1 O1 119.9(5) ?
C1 N1 Co1 117.0(4) ?
O1 N1 Co1 123.1(3) ?
C2 N2 O2 120.2(5) ?
C2 N2 Co1 117.3(4) ?
O2 N2 Co1 122.5(4) ?
C5 N3 O3 121.4(5) ?
C5 N3 Co1 116.6(4) ?
O3 N3 Co1 122.0(3) ?
C6 N4 O4 122.2(5) ?
C6 N4 Co1 116.5(4) ?
O4 N4 Co1 121.2(4) ?
C9 N5 C13 117.5(4) ?
C9 N5 Co1 121.0(3) ?
C13 N5 Co1 121.5(3) ?
C15 N6 O7 120.5(5) ?
C15 N6 Co2 116.2(5) ?
O7 N6 Co2 123.3(4) ?
C16 N7 O8 122.7(5) ?
C16 N7 Co2 115.8(5) ?
O8 N7 Co2 121.5(4) ?
C19 N8 O9 119.4(5) ?
C19 N8 Co2 117.9(4) ?
O9 N8 Co2 122.7(4) ?
C20 N9 O10 120.7(5) ?
C20 N9 Co2 116.6(4) ?
O10 N9 Co2 122.6(4) ?
C27 N10 C23 118.3(4) ?
C27 N10 Co2 121.4(4) ?
C23 N10 Co2 120.3(3) ?

loop_
_geom_bond_atom_site_label_1
_geom_bond_atom_site_label_2
_geom_bond_distance
_geom_bond_publ_flag
Co1 N4 1.887(5) yes
Co1 N3 1.895(4) yes
Co1 N1 1.901(5) yes
Co1 N2 1.914(5) yes
Co1 N5 1.962(4) yes
Co1 Cl1 2.2190(15) yes
Co2 N6 1.891(5) yes
Co2 N8 1.896(5) yes
Co2 N9 1.898(4) yes
Co2 N7 1.900(5) yes
Co2 N10 1.977(4) yes
Co2 Cl2 2.2444(15) yes
O1 N1 1.357(5) ?
O1 H1 0.8200 ?
O2 N2 1.339(5) ?
O3 N3 1.332(5) ?
O3 H3 0.8200 ?
O4 N4 1.360(5) ?
O5 C14 1.311(7) ?
O5 H5 0.8200 ?
O6 C14 1.213(7) ?
O7 N6 1.347(5) ?
O7 H7 0.8200 ?
O8 N7 1.350(6) ?
O9 N8 1.328(5) ?
O9 H9 0.8200 ?
O10 N9 1.357(6) ?
O11 C28 1.319(7) ?
O11 H11 0.8200 ?
O12 C28 1.170(7) ?
O1W H2W 0.843(10) ?
O1W H1W 0.85(3) ?
C1 N1 1.304(7) ?
C1 C2 1.469(7) ?
C1 C3 1.498(8) ?
C2 N2 1.285(7) ?
C2 C4 1.474(8) ?
C3 H3A 0.9600 ?
C3 H3B 0.9600 ?
C3 H3C 0.9600 ?
C4 H4A 0.9600 ?
C4 H4B 0.9600 ?
C4 H4C 0.9600 ?
C5 N3 1.292(7) ?
C5 C6 1.445(7) ?
C5 C7 1.501(8) ?
C6 N4 1.298(7) ?
C6 C8 1.492(8) ?
C7 H7A 0.9600 ?
C7 H7B 0.9600 ?
C7 H7C 0.9600 ?
C8 H8A 0.9600 ?
C8 H8B 0.9600 ?
C8 H8C 0.9600 ?
C9 N5 1.345(6) ?
C9 C10 1.373(7) ?
C9 H9A 0.9300 ?
C10 C11 1.409(8) ?
C10 H10 0.9300 ?
C11 C12 1.397(7) ?
C11 C14 1.476(7) ?
C12 C13 1.373(7) ?
C12 H12 0.9300 ?
C13 N5 1.360(6) ?
C13 H13 0.9300 ?
C15 N6 1.295(7) ?
C15 C16 1.465(10) ?
C15 C17 1.512(8) ?
C16 N7 1.303(7) ?
C16 C18 1.482(8) ?
C17 H17A 0.9600 ?
C17 H17B 0.9600 ?
C17 H17C 0.9600 ?
C18 H18A 0.9600 ?
C18 H18B 0.9600 ?
C18 H18C 0.9600 ?
C19 N8 1.303(6) ?
C19 C20 1.462(8) ?
C19 C21 1.478(8) ?
C20 N9 1.299(7) ?
C20 C22 1.504(7) ?
C21 H21A 0.9600 ?
C21 H21B 0.9600 ?
C21 H21C 0.9600 ?
C22 H22A 0.9600 ?
C22 H22B 0.9600 ?
C22 H22C 0.9600 ?
C23 N10 1.344(6) ?
C23 C24 1.371(7) ?
C23 H23 0.9300 ?
C24 C25 1.387(8) ?
C24 H24 0.9300 ?
C25 C26 1.394(7) ?
C25 C28 1.508(7) ?
C26 C27 1.379(7) ?
C26 H26 0.9300 ?
C27 N10 1.333(6) ?
C27 H27 0.9300 ?

loop_
_geom_hbond_atom_site_label_D
_geom_hbond_atom_site_label_H
_geom_hbond_atom_site_label_A
_geom_hbond_site_symmetry_A
_geom_hbond_distance_DH
_geom_hbond_distance_HA
_geom_hbond_distance_DA
_geom_hbond_angle_DHA
_geom_hbond_publ_flag
O1 H1 O4 . 0.82 1.72 2.515(5) 161 yes
O1 H1 N4 . 0.82 2.46 3.045(6) 129 n
O3 H3 O2 . 0.82 1.72 2.514(5) 163 yes
O3 H3 N2 . 0.82 2.39 2.998(6) 131 n
O5 H5 O1W . 0.82 1.74 2.550(5) 171 yes
O7 H7 O10 . 0.82 1.72 2.511(6) 162 yes
O7 H7 N9 . 0.82 2.42 3.011(6) 129 n
O9 H9 O8 . 0.82 1.70 2.495(6) 162 yes
O9 H9 N7 . 0.82 2.41 3.007(7) 130 no
O11 H11 O4 2 0.82 1.89 2.669(5) 159 y
O1W H1W O7 1_556 0.85(3) 1.95(3) 2.797(6) 172(5) y
O1W H2W Cl2 2_656 0.84(2) 2.64(5) 3.188(6) 125(4) y
